data_7713597
loop_
_publ_author_name
'Guo, Dianjun'
'Rajeshkumar, Thayalan'
'Zhu, Shan'
'Yuan, Qingbing'
'Hong, Dongjing'
'Zhou, Shuangliu'
'Zhu, Xiancui'
'Maron, Laurent'
'Wang, Shaowu'

_publ_section_title
;
 Aryl C--H bond functionalization with diphenyldiazomethane induced by
 rare-earth metal alkyl complexes
;
_journal_name_full 'Dalton Transactions'
_journal_paper_doi 10.1039/D3DT01714A
_journal_year 2023
_chemical_formula_moiety 'C65 H51 Lu N6'
_chemical_formula_sum 'C65 H51 Lu N6'
_chemical_formula_weight 1091.08
_space_group_crystal_system monoclinic
_space_group_IT_number 14
_space_group_name_Hall '-P 2yn'
_space_group_name_H-M_alt 'P 1 21/n 1'
_atom_sites_solution_hydrogens geom
_atom_sites_solution_primary dual
_audit_creation_date 2022-04-07
_audit_creation_method
;
Olex2 1.3
(compiled 2020.11.12 svn.r5f609507 for OlexSys, GUI svn.r6408)
;
_audit_update_record
;
2022-08-13 deposited with the CCDC.	2023-07-19 downloaded from the CCDC.
;
_cell_angle_alpha 90
_cell_angle_beta 106.9660(10)
_cell_angle_gamma 90
_cell_formula_units_Z 4
_cell_length_a 13.6742(10)
_cell_length_b 25.8835(18)
_cell_length_c 20.5125(14)
_cell_measurement_reflns_used 9930
_cell_measurement_temperature 293.15
_cell_measurement_theta_max 21.898
_cell_measurement_theta_min 2.214
_cell_volume 6944.1(8)
_computing_cell_refinement 'SAINT v8.37A (Bruker, 2015)'
_computing_data_reduction 'SAINT v8.37A (Bruker, 2015)'
_computing_molecular_graphics 'Olex2 1.3 (Dolomanov et al., 2009)'
_computing_publication_material 'Olex2 1.3 (Dolomanov et al., 2009)'
_computing_structure_refinement 'SHELXL 2018/3 (Sheldrick, 2015)'
_computing_structure_solution 'SHELXT 2018/2 (Sheldrick, 2018)'
_diffrn_ambient_temperature 293.15
_diffrn_measured_fraction_theta_full 0.997
_diffrn_measured_fraction_theta_max 0.994
_diffrn_measurement_device_type 'Bruker APEX-II CCD'
_diffrn_measurement_method '\f and \w scans'
_diffrn_radiation_type MoK\a
_diffrn_radiation_wavelength 0.71073
_diffrn_reflns_av_R_equivalents 0.0996
_diffrn_reflns_av_unetI/netI 0.0881
_diffrn_reflns_Laue_measured_fraction_full 0.997
_diffrn_reflns_Laue_measured_fraction_max 0.994
_diffrn_reflns_limit_h_max 17
_diffrn_reflns_limit_h_min -17
_diffrn_reflns_limit_k_max 33
_diffrn_reflns_limit_k_min -33
_diffrn_reflns_limit_l_max 26
_diffrn_reflns_limit_l_min -26
_diffrn_reflns_number 80822
_diffrn_reflns_point_group_measured_fraction_full 0.997
_diffrn_reflns_point_group_measured_fraction_max 0.994
_diffrn_reflns_theta_full 25.242
_diffrn_reflns_theta_max 27.488
_diffrn_reflns_theta_min 1.302
_diffrn_source_current 30.0
_diffrn_source_power 1.5
_diffrn_source_voltage 50.0
_diffrn_standards_number 0
_exptl_absorpt_coefficient_mu 1.457
_exptl_absorpt_correction_T_max 0.7456
_exptl_absorpt_correction_T_min 0.4630
_exptl_absorpt_correction_type multi-scan
_exptl_absorpt_process_details
'SADABS-2016/2 (Bruker,2016/2) was used for absorption correction. wR2(int) was 0.1051 before and 0.0675 after correction. The Ratio of minimum to maximum transmission is 0.6210. The \l/2 correction factor is Not present.'
_exptl_crystal_colour 'clear light black'
_exptl_crystal_colour_lustre clear
_exptl_crystal_colour_modifier light
_exptl_crystal_colour_primary black
_exptl_crystal_density_diffrn 1.044
_exptl_crystal_description block
_exptl_crystal_F_000 2216
_exptl_crystal_size_max 0.22
_exptl_crystal_size_mid 0.21
_exptl_crystal_size_min 0.2
_refine_diff_density_max 0.875
_refine_diff_density_min -0.907
_refine_diff_density_rms 0.102
_refine_ls_extinction_method none
_refine_ls_goodness_of_fit_ref 0.952
_refine_ls_hydrogen_treatment constr
_refine_ls_matrix_type full
_refine_ls_number_parameters 650
_refine_ls_number_reflns 15837
_refine_ls_number_restraints 0
_refine_ls_restrained_S_all 0.952
_refine_ls_R_factor_all 0.0866
_refine_ls_R_factor_gt 0.0489
_refine_ls_shift/su_max 0.002
_refine_ls_shift/su_mean 0.000
_refine_ls_structure_factor_coef Fsqd
_refine_ls_weighting_details 'w=1/[\s^2^(Fo^2^)+(0.0646P)^2^] where P=(Fo^2^+2Fc^2^)/3'
_refine_ls_weighting_scheme calc
_refine_ls_wR_factor_gt 0.1148
_refine_ls_wR_factor_ref 0.1283
_reflns_Friedel_coverage 0.000
_reflns_number_gt 9827
_reflns_number_total 15837
_reflns_threshold_expression 'I > 2\s(I)'
_cod_data_source_file d3dt01714a2.cif
_cod_data_source_block 2b'
_cod_database_code 7713597
_shelx_shelxl_version_number 2018/3
_shelx_space_group_comment
;
The symmetry employed for this shelxl refinement is uniquely defined
by the following loop, which should always be used as a source of
symmetry information in preference to the above space-group names.
They are only intended as comments.
;
_shelx_estimated_absorpt_t_max 0.759
_shelx_estimated_absorpt_t_min 0.740
_olex2_refinement_description
;
1. Fixed Uiso
 At 1.2 times of:
  All C(H) groups
 At 1.5 times of:
  All C(H,H,H) groups
2.a Ternary CH refined with riding coordinates:
 C19(H19), C20(H20)
2.b Aromatic/amide H refined with riding coordinates:
 C53(H53), C37(H37), C39(H39), C13(H13), C17(H17), C3(H3), C65(H65), C38(H38),
 C55(H55), C58(H58), C51(H51), C42(H42), C2(H2), C46(H46), C52(H52), C14(H14),
 C48(H48), C35(H35), C29(H29), C25(H25), C61(H61), C43(H43), C11(H11), C1(H1),
 C15(H15), C44(H44), C56(H56), C7(H7), C16(H16), C45(H45), C10(H10), C62(H62),
 C9(H9), C27(H27), C57(H57), C34(H34), C63(H63), C49(H49), C64(H64), C26(H26),
 C31(H31), C28(H28), C50(H50), C8(H8), C32(H32), C33(H33)
2.c Idealised Me refined as rotating group:
 C22(H22A,H22B,H22C)
;
_olex2_submission_special_instructions 'No special instructions were received'

loop_
_space_group_symop_operation_xyz
'x, y, z'
'-x+1/2, y+1/2, -z+1/2'
'-x, -y, -z'
'x-1/2, -y-1/2, z-1/2'

loop_
_atom_site_label
_atom_site_type_symbol
_atom_site_fract_x
_atom_site_fract_y
_atom_site_fract_z
_atom_site_U_iso_or_equiv
_atom_site_adp_type
_atom_site_occupancy
_atom_site_site_symmetry_order
_atom_site_calc_flag
_atom_site_refinement_flags_posn
_atom_site_refinement_flags_adp
_atom_site_refinement_flags_occupancy
_atom_site_disorder_assembly
_atom_site_disorder_group
Lu1 Lu 0.29076(2) 0.69817(2) 0.48953(2) 0.03765(8) Uani 1 1 d . . . . .
N5 N 0.2842(3) 0.62791(14) 0.55409(19) 0.0421(9) Uani 1 1 d . . . . .
N6 N 0.1914(3) 0.60319(15) 0.5522(2) 0.0450(10) Uani 1 1 d . . . . .
N3 N 0.2568(3) 0.75765(15) 0.37774(19) 0.0419(9) Uani 1 1 d . . . . .
N4 N 0.4368(3) 0.70519(15) 0.58253(19) 0.0427(9) Uani 1 1 d . . . . .
N2 N 0.2941(3) 0.64318(15) 0.4059(2) 0.0452(10) Uani 1 1 d . . . . .
N1 N 0.1291(3) 0.72813(16) 0.46582(19) 0.0447(10) Uani 1 1 d . . . . .
C23 C 0.1576(4) 0.81902(19) 0.4339(2) 0.0442(11) Uani 1 1 d . . . . .
C40 C 0.1430(4) 0.62046(18) 0.5920(2) 0.0436(11) Uani 1 1 d . . . . .
C21 C 0.2558(4) 0.79433(17) 0.4277(2) 0.0401(11) Uani 1 1 d . . . . .
C12 C 0.5039(3) 0.68754(19) 0.3830(2) 0.0431(12) Uani 1 1 d . . . . .
C18 C 0.3583(3) 0.73976(18) 0.3885(2) 0.0425(11) Uani 1 1 d . . . . .
C5 C 0.3893(3) 0.69830(18) 0.3462(2) 0.0432(11) Uani 1 1 d . . . . .
C19 C 0.4166(3) 0.76490(18) 0.4460(2) 0.0432(11) Uani 1 1 d . . . . .
H19 H 0.491505 0.764739 0.462279 0.052 Uiso 1 1 calc R U . . .
C20 C 0.3529(3) 0.79864(18) 0.4692(2) 0.0423(11) Uani 1 1 d . . . . .
H20 H 0.376674 0.824731 0.504950 0.051 Uiso 1 1 calc R U . . .
C59 C 0.3635(3) 0.59404(19) 0.5656(2) 0.0435(11) Uani 1 1 d . . . . .
C22 C 0.1686(3) 0.7398(2) 0.3209(2) 0.0473(12) Uani 1 1 d . . . . .
H22A H 0.186692 0.708499 0.302003 0.071 Uiso 1 1 calc R U . . .
H22B H 0.150918 0.765876 0.286175 0.071 Uiso 1 1 calc R U . . .
H22C H 0.111140 0.733329 0.337690 0.071 Uiso 1 1 calc R U . . .
C24 C 0.1114(4) 0.85613(19) 0.3744(3) 0.0488(12) Uani 1 1 d . . . . .
C53 C 0.4955(3) 0.6642(2) 0.5964(2) 0.0486(13) Uani 1 1 d . . . . .
H53 H 0.564119 0.670045 0.619048 0.058 Uiso 1 1 calc R U . . .
C54 C 0.4666(4) 0.61202(19) 0.5810(2) 0.0467(12) Uani 1 1 d . . . . .
C30 C 0.1855(4) 0.8517(2) 0.4996(3) 0.0500(13) Uani 1 1 d . . . . .
C37 C -0.0171(4) 0.7719(2) 0.4169(3) 0.0595(15) Uani 1 1 d . . . . .
H37 H -0.062855 0.797960 0.397066 0.071 Uiso 1 1 calc R U . . .
C39 C 0.0479(4) 0.6954(2) 0.4599(3) 0.0537(13) Uani 1 1 d . . . . .
H39 H 0.053473 0.661013 0.473596 0.064 Uiso 1 1 calc R U . . .
C13 C 0.5348(4) 0.6460(2) 0.4250(2) 0.0532(13) Uani 1 1 d . . . . .
H13 H 0.487235 0.621383 0.428820 0.064 Uiso 1 1 calc R U . . .
C47 C 0.1827(4) 0.6606(2) 0.6464(3) 0.0525(13) Uani 1 1 d . . . . .
C41 C 0.0401(4) 0.59835(19) 0.5859(3) 0.0486(12) Uani 1 1 d . . . . .
C36 C 0.0863(3) 0.77536(19) 0.4377(2) 0.0418(11) Uani 1 1 d . . . . .
C17 C 0.5779(4) 0.7223(2) 0.3757(3) 0.0575(14) Uani 1 1 d . . . . .
H17 H 0.558466 0.749525 0.345136 0.069 Uiso 1 1 calc R U . . .
C3 C 0.2946(4) 0.60986(19) 0.3045(3) 0.0519(13) Uani 1 1 d . . . . .
H3 H 0.307193 0.605509 0.262645 0.062 Uiso 1 1 calc R U . . .
C4 C 0.3249(3) 0.65068(19) 0.3480(2) 0.0457(12) Uani 1 1 d . . . . .
C60 C 0.4800(4) 0.7517(2) 0.6141(2) 0.0468(12) Uani 1 1 d . . . . .
C6 C 0.3800(4) 0.7161(2) 0.2738(2) 0.0476(12) Uani 1 1 d . . . . .
C65 C 0.5747(4) 0.7692(2) 0.6149(3) 0.0572(14) Uani 1 1 d . . . . .
H65 H 0.614246 0.749857 0.593821 0.069 Uiso 1 1 calc R U . . .
C38 C -0.0422(4) 0.7205(3) 0.4312(3) 0.0685(17) Uani 1 1 d . . . . .
H38 H -0.107507 0.706766 0.422675 0.082 Uiso 1 1 calc R U . . .
C55 C 0.5475(4) 0.5751(2) 0.5925(3) 0.0596(15) Uani 1 1 d . . . . .
H55 H 0.614556 0.586706 0.602446 0.071 Uiso 1 1 calc R U . . .
C58 C 0.3503(4) 0.5397(2) 0.5666(3) 0.0560(13) Uani 1 1 d . . . . .
H58 H 0.284843 0.526553 0.560194 0.067 Uiso 1 1 calc R U . . .
C51 C 0.1643(5) 0.7387(2) 0.7033(3) 0.0767(18) Uani 1 1 d . . . . .
H51 H 0.125508 0.767443 0.707269 0.092 Uiso 1 1 calc R U . . .
C42 C -0.0102(4) 0.5716(2) 0.5254(3) 0.0630(15) Uani 1 1 d . . . . .
H42 H 0.018860 0.569396 0.489719 0.076 Uiso 1 1 calc R U . . .
C2 C 0.2411(4) 0.5759(2) 0.3347(3) 0.0579(14) Uani 1 1 d . . . . .
H2 H 0.210881 0.544850 0.316527 0.069 Uiso 1 1 calc R U . . .
C46 C -0.0056(4) 0.6002(2) 0.6378(3) 0.0691(16) Uani 1 1 d . . . . .
H46 H 0.026481 0.618167 0.677615 0.083 Uiso 1 1 calc R U . . .
C52 C 0.1269(4) 0.7035(2) 0.6526(3) 0.0645(16) Uani 1 1 d . . . . .
H52 H 0.062680 0.708647 0.621806 0.077 Uiso 1 1 calc R U . . .
C14 C 0.6375(4) 0.6401(2) 0.4621(3) 0.0631(15) Uani 1 1 d . . . . .
H14 H 0.657538 0.611702 0.490678 0.076 Uiso 1 1 calc R U . . .
C48 C 0.2799(4) 0.6541(2) 0.6931(3) 0.0609(15) Uani 1 1 d . . . . .
H48 H 0.319582 0.625710 0.689308 0.073 Uiso 1 1 calc R U . . .
C35 C 0.1612(4) 0.8360(2) 0.5575(3) 0.0630(15) Uani 1 1 d . . . . .
H35 H 0.129607 0.804262 0.557767 0.076 Uiso 1 1 calc R U . . .
C29 C 0.0246(4) 0.8848(2) 0.3737(3) 0.0704(17) Uani 1 1 d . . . . .
H29 H -0.005418 0.880470 0.408632 0.084 Uiso 1 1 calc R U . . .
C25 C 0.1545(4) 0.8654(2) 0.3226(3) 0.0598(14) Uani 1 1 d . . . . .
H25 H 0.213612 0.847673 0.322692 0.072 Uiso 1 1 calc R U . . .
C61 C 0.4207(4) 0.7815(2) 0.6446(3) 0.0637(15) Uani 1 1 d . . . . .
H61 H 0.355660 0.770260 0.643410 0.076 Uiso 1 1 calc R U . . .
C43 C -0.1057(5) 0.5483(2) 0.5201(4) 0.083(2) Uani 1 1 d . . . . .
H43 H -0.140406 0.531278 0.480139 0.100 Uiso 1 1 calc R U . . .
C11 C 0.4103(4) 0.6837(3) 0.2294(3) 0.0707(17) Uani 1 1 d . . . . .
H11 H 0.434551 0.650710 0.243471 0.085 Uiso 1 1 calc R U . . .
C1 C 0.2415(4) 0.59681(19) 0.3956(3) 0.0500(12) Uani 1 1 d . . . . .
H1 H 0.210812 0.582032 0.426055 0.060 Uiso 1 1 calc R U . . .
C15 C 0.7093(4) 0.6758(3) 0.4568(3) 0.0719(17) Uani 1 1 d . . . . .
H15 H 0.777315 0.672258 0.482430 0.086 Uiso 1 1 calc R U . . .
C44 C -0.1480(5) 0.5502(2) 0.5732(4) 0.082(2) Uani 1 1 d . . . . .
H44 H -0.210262 0.534132 0.569148 0.099 Uiso 1 1 calc R U . . .
C56 C 0.5292(5) 0.5235(2) 0.5892(3) 0.0701(17) Uani 1 1 d . . . . .
H56 H 0.582754 0.500097 0.595448 0.084 Uiso 1 1 calc R U . . .
C7 C 0.3476(4) 0.7656(3) 0.2492(3) 0.0664(16) Uani 1 1 d . . . . .
H7 H 0.329435 0.789174 0.277805 0.080 Uiso 1 1 calc R U . . .
C16 C 0.6789(4) 0.7171(2) 0.4127(3) 0.0634(15) Uani 1 1 d . . . . .
H16 H 0.726706 0.741319 0.408158 0.076 Uiso 1 1 calc R U . . .
C45 C -0.0987(5) 0.5758(2) 0.6318(4) 0.0761(18) Uani 1 1 d . . . . .
H45 H -0.127295 0.576984 0.667722 0.091 Uiso 1 1 calc R U . . .
C10 C 0.4043(5) 0.7003(3) 0.1637(3) 0.087(2) Uani 1 1 d . . . . .
H10 H 0.424522 0.677967 0.134620 0.105 Uiso 1 1 calc R U . . .
C62 C 0.4574(5) 0.8281(2) 0.6770(3) 0.0758(18) Uani 1 1 d . . . . .
H62 H 0.417691 0.847895 0.697300 0.091 Uiso 1 1 calc R U . . .
C9 C 0.3700(5) 0.7478(4) 0.1411(4) 0.093(2) Uani 1 1 d . . . . .
H9 H 0.365951 0.757924 0.096839 0.112 Uiso 1 1 calc R U . . .
C27 C 0.0284(6) 0.9273(3) 0.2708(4) 0.090(2) Uani 1 1 d . . . . .
H27 H 0.000775 0.951098 0.236415 0.108 Uiso 1 1 calc R U . . .
C57 C 0.4293(5) 0.5062(2) 0.5765(3) 0.0685(16) Uani 1 1 d . . . . .
H57 H 0.416442 0.470895 0.574694 0.082 Uiso 1 1 calc R U . . .
C34 C 0.1835(5) 0.8672(3) 0.6157(3) 0.0812(19) Uani 1 1 d . . . . .
H34 H 0.164641 0.856677 0.653674 0.097 Uiso 1 1 calc R U . . .
C63 C 0.5548(6) 0.8439(2) 0.6780(3) 0.086(2) Uani 1 1 d . . . . .
H63 H 0.581257 0.874371 0.700280 0.103 Uiso 1 1 calc R U . . .
C49 C 0.3172(5) 0.6899(3) 0.7447(3) 0.0787(19) Uani 1 1 d . . . . .
H49 H 0.380935 0.684870 0.776144 0.094 Uiso 1 1 calc R U . . .
C64 C 0.6127(5) 0.8154(3) 0.6465(3) 0.0768(19) Uani 1 1 d . . . . .
H64 H 0.677025 0.827004 0.646485 0.092 Uiso 1 1 calc R U . . .
C26 C 0.1132(5) 0.9003(3) 0.2703(3) 0.0778(18) Uani 1 1 d . . . . .
H26 H 0.143288 0.905079 0.235498 0.093 Uiso 1 1 calc R U . . .
C31 C 0.2345(5) 0.8993(2) 0.5023(3) 0.0711(17) Uani 1 1 d . . . . .
H31 H 0.251951 0.910932 0.464224 0.085 Uiso 1 1 calc R U . . .
C28 C -0.0175(5) 0.9197(3) 0.3218(4) 0.089(2) Uani 1 1 d . . . . .
H28 H -0.076381 0.937953 0.321264 0.107 Uiso 1 1 calc R U . . .
C50 C 0.2619(6) 0.7313(3) 0.7494(3) 0.084(2) Uani 1 1 d . . . . .
H50 H 0.288083 0.755521 0.783550 0.100 Uiso 1 1 calc R U . . .
C8 C 0.3419(5) 0.7802(3) 0.1833(4) 0.081(2) Uani 1 1 d . . . . .
H8 H 0.318127 0.812990 0.168132 0.098 Uiso 1 1 calc R U . . .
C32 C 0.2580(6) 0.9300(3) 0.5613(4) 0.093(2) Uani 1 1 d . . . . .
H32 H 0.290470 0.961651 0.562410 0.111 Uiso 1 1 calc R U . . .
C33 C 0.2327(5) 0.9129(3) 0.6166(4) 0.086(2) Uani 1 1 d . . . . .
H33 H 0.249404 0.932787 0.656030 0.104 Uiso 1 1 calc R U . . .

loop_
_atom_site_aniso_label
_atom_site_aniso_U_11
_atom_site_aniso_U_22
_atom_site_aniso_U_33
_atom_site_aniso_U_23
_atom_site_aniso_U_13
_atom_site_aniso_U_12
Lu1 0.02910(10) 0.04201(12) 0.03761(12) 0.00007(10) 0.00311(7) -0.00148(9)
N5 0.037(2) 0.039(2) 0.050(2) -0.0013(18) 0.0117(18) -0.0052(18)
N6 0.039(2) 0.043(2) 0.052(2) 0.0005(19) 0.0132(19) -0.0020(18)
N3 0.031(2) 0.046(2) 0.044(2) 0.0024(19) 0.0041(17) -0.0053(17)
N4 0.036(2) 0.048(3) 0.038(2) 0.0000(18) 0.0007(17) -0.0007(18)
N2 0.040(2) 0.050(3) 0.045(2) 0.0046(19) 0.0115(19) -0.0020(19)
N1 0.032(2) 0.054(3) 0.044(2) 0.003(2) 0.0056(18) 0.0023(19)
C23 0.041(3) 0.046(3) 0.045(3) 0.005(2) 0.011(2) 0.005(2)
C40 0.041(3) 0.043(3) 0.044(3) 0.004(2) 0.008(2) 0.001(2)
C21 0.042(3) 0.042(3) 0.035(2) 0.000(2) 0.009(2) -0.005(2)
C12 0.033(2) 0.055(3) 0.043(3) -0.001(2) 0.013(2) 0.000(2)
C18 0.031(2) 0.049(3) 0.046(3) 0.009(2) 0.007(2) -0.004(2)
C5 0.036(2) 0.052(3) 0.038(3) 0.001(2) 0.006(2) 0.001(2)
C19 0.037(3) 0.052(3) 0.039(3) 0.004(2) 0.008(2) -0.008(2)
C20 0.035(2) 0.047(3) 0.040(3) -0.003(2) 0.003(2) -0.010(2)
C59 0.044(3) 0.046(3) 0.038(3) 0.000(2) 0.007(2) -0.001(2)
C22 0.035(3) 0.064(3) 0.036(3) -0.005(2) 0.000(2) -0.006(2)
C24 0.048(3) 0.044(3) 0.049(3) -0.001(2) 0.005(2) 0.005(2)
C53 0.031(2) 0.069(4) 0.042(3) -0.003(3) 0.004(2) -0.001(2)
C54 0.046(3) 0.051(3) 0.041(3) 0.005(2) 0.009(2) 0.004(2)
C30 0.046(3) 0.051(3) 0.047(3) -0.003(2) 0.004(2) 0.008(2)
C37 0.039(3) 0.064(4) 0.069(4) 0.020(3) 0.006(3) 0.008(3)
C39 0.041(3) 0.056(3) 0.063(3) 0.016(3) 0.012(2) -0.003(3)
C13 0.040(3) 0.070(4) 0.049(3) 0.002(3) 0.012(2) 0.007(3)
C47 0.046(3) 0.060(4) 0.050(3) 0.003(3) 0.011(2) -0.006(3)
C41 0.041(3) 0.049(3) 0.054(3) 0.009(3) 0.011(2) 0.001(2)
C36 0.034(3) 0.053(3) 0.033(2) 0.001(2) 0.002(2) 0.005(2)
C17 0.039(3) 0.063(4) 0.071(4) 0.007(3) 0.018(3) 0.001(3)
C3 0.059(3) 0.051(3) 0.043(3) -0.010(2) 0.011(2) -0.001(3)
C4 0.029(2) 0.056(3) 0.047(3) 0.001(2) 0.003(2) -0.001(2)
C60 0.039(3) 0.053(3) 0.038(3) 0.003(2) -0.005(2) -0.002(2)
C6 0.038(3) 0.064(3) 0.041(3) 0.001(2) 0.013(2) -0.004(2)
C65 0.045(3) 0.062(4) 0.054(3) 0.001(3) -0.002(2) -0.008(3)
C38 0.028(3) 0.090(4) 0.083(4) 0.022(4) 0.009(3) 0.001(3)
C55 0.043(3) 0.081(4) 0.054(3) 0.002(3) 0.013(3) 0.018(3)
C58 0.060(3) 0.043(3) 0.060(3) -0.004(3) 0.010(3) 0.002(3)
C51 0.084(5) 0.070(4) 0.080(4) -0.023(4) 0.029(4) 0.003(4)
C42 0.054(3) 0.064(4) 0.070(4) -0.003(3) 0.016(3) -0.014(3)
C2 0.063(3) 0.053(3) 0.053(3) -0.015(3) 0.008(3) -0.006(3)
C46 0.070(4) 0.075(4) 0.068(4) 0.004(3) 0.029(3) -0.011(3)
C52 0.052(3) 0.074(4) 0.067(4) -0.009(3) 0.017(3) 0.011(3)
C14 0.043(3) 0.082(4) 0.062(4) 0.016(3) 0.011(3) 0.017(3)
C48 0.055(3) 0.074(4) 0.047(3) -0.003(3) 0.004(3) -0.003(3)
C35 0.074(4) 0.064(4) 0.052(3) 0.000(3) 0.019(3) 0.001(3)
C29 0.068(4) 0.060(4) 0.081(4) 0.020(3) 0.019(3) 0.014(3)
C25 0.068(4) 0.054(3) 0.052(3) 0.008(3) 0.010(3) 0.006(3)
C61 0.054(3) 0.073(4) 0.054(3) -0.006(3) -0.001(3) -0.006(3)
C43 0.056(4) 0.078(5) 0.105(5) -0.016(4) 0.005(4) -0.024(3)
C11 0.058(4) 0.098(5) 0.056(4) -0.004(3) 0.018(3) -0.003(3)
C1 0.048(3) 0.045(3) 0.053(3) 0.001(3) 0.007(2) -0.005(2)
C15 0.037(3) 0.113(5) 0.064(4) 0.008(4) 0.012(3) 0.002(3)
C44 0.049(4) 0.071(4) 0.135(7) 0.019(4) 0.041(4) -0.008(3)
C56 0.082(4) 0.067(4) 0.060(4) 0.001(3) 0.017(3) 0.028(4)
C7 0.057(4) 0.085(5) 0.056(4) 0.005(3) 0.015(3) -0.010(3)
C16 0.041(3) 0.075(4) 0.078(4) -0.001(3) 0.023(3) -0.008(3)
C45 0.062(4) 0.079(5) 0.096(5) 0.001(4) 0.036(4) -0.010(3)
C10 0.067(4) 0.144(7) 0.055(4) -0.015(5) 0.025(3) -0.020(5)
C62 0.078(5) 0.070(4) 0.070(4) -0.016(3) 0.006(3) -0.005(4)
C9 0.070(5) 0.147(8) 0.059(4) 0.028(5) 0.012(4) -0.012(5)
C27 0.103(6) 0.086(5) 0.065(4) 0.020(4) -0.002(4) 0.015(4)
C57 0.080(4) 0.046(3) 0.073(4) -0.006(3) 0.011(3) 0.012(3)
C34 0.107(5) 0.085(5) 0.058(4) -0.010(4) 0.034(4) 0.002(4)
C63 0.099(5) 0.048(4) 0.082(5) -0.011(3) -0.017(4) -0.009(4)
C49 0.083(5) 0.087(5) 0.056(4) -0.013(3) 0.003(3) -0.006(4)
C64 0.052(4) 0.075(5) 0.086(5) 0.005(4) -0.008(3) -0.020(3)
C26 0.087(5) 0.083(5) 0.054(4) 0.017(3) 0.007(3) 0.002(4)
C31 0.091(5) 0.060(4) 0.060(4) 0.001(3) 0.019(3) -0.002(3)
C28 0.070(4) 0.077(5) 0.104(6) 0.021(4) 0.000(4) 0.023(4)
C50 0.097(5) 0.088(5) 0.065(4) -0.026(4) 0.024(4) -0.027(4)
C8 0.061(4) 0.112(6) 0.070(5) 0.032(4) 0.018(4) -0.012(4)
C32 0.131(6) 0.066(4) 0.071(5) -0.016(4) 0.013(4) -0.024(4)
C33 0.103(5) 0.082(5) 0.066(4) -0.018(4) 0.012(4) -0.014(4)

loop_
_atom_type_symbol
_atom_type_description
_atom_type_scat_dispersion_real
_atom_type_scat_dispersion_imag
_atom_type_scat_source
C C 0.0033 0.0016 'International Tables Vol C Tables 4.2.6.8 and 6.1.1.4'
H H 0.0000 0.0000 'International Tables Vol C Tables 4.2.6.8 and 6.1.1.4'
Lu Lu -0.4720 5.8584 'International Tables Vol C Tables 4.2.6.8 and 6.1.1.4'
N N 0.0061 0.0033 'International Tables Vol C Tables 4.2.6.8 and 6.1.1.4'

loop_
_geom_angle_atom_site_label_1
_geom_angle_atom_site_label_2
_geom_angle_atom_site_label_3
_geom_angle
_geom_angle_site_symmetry_1
_geom_angle_site_symmetry_3
_geom_angle_publ_flag
N5 Lu1 N3 158.69(12) . . ?
N5 Lu1 N4 75.81(13) . . ?
N5 Lu1 C21 163.16(14) . . ?
N5 Lu1 C18 147.28(14) . . ?
N5 Lu1 C19 145.53(13) . . ?
N5 Lu1 C20 153.65(13) . . ?
N3 Lu1 C21 29.67(12) . . ?
N3 Lu1 C18 30.38(12) . . ?
N3 Lu1 C19 48.36(12) . . ?
N3 Lu1 C20 47.65(12) . . ?
N4 Lu1 N3 123.17(12) . . ?
N4 Lu1 C21 107.26(13) . . ?
N4 Lu1 C18 101.07(13) . . ?
N4 Lu1 C19 75.52(13) . . ?
N4 Lu1 C20 79.93(13) . . ?
N2 Lu1 N5 87.16(14) . . ?
N2 Lu1 N3 75.40(13) . . ?
N2 Lu1 N4 118.17(14) . . ?
N2 Lu1 N1 106.91(14) . . ?
N2 Lu1 C21 105.06(13) . . ?
N2 Lu1 C18 65.27(14) . . ?
N2 Lu1 C19 89.79(14) . . ?
N2 Lu1 C20 113.63(14) . . ?
N1 Lu1 N5 101.45(14) . . ?
N1 Lu1 N3 72.82(12) . . ?
N1 Lu1 N4 134.46(14) . . ?
N1 Lu1 C21 64.25(14) . . ?
N1 Lu1 C18 103.19(13) . . ?
N1 Lu1 C19 112.25(14) . . ?
N1 Lu1 C20 88.26(14) . . ?
C21 Lu1 C20 28.16(13) . . ?
C18 Lu1 C21 49.33(14) . . ?
C18 Lu1 C19 29.10(13) . . ?
C18 Lu1 C20 48.37(14) . . ?
C19 Lu1 C21 48.04(14) . . ?
C19 Lu1 C20 29.33(13) . . ?
N6 N5 Lu1 122.4(3) . . ?
C59 N5 Lu1 117.0(3) . . ?
C59 N5 N6 112.2(4) . . ?
C40 N6 N5 117.0(4) . . ?
C21 N3 Lu1 78.5(2) . . ?
C21 N3 C18 109.0(4) . . ?
C21 N3 C22 127.4(4) . . ?
C18 N3 Lu1 76.2(2) . . ?
C18 N3 C22 123.6(4) . . ?
C22 N3 Lu1 113.0(3) . . ?
C53 N4 Lu1 116.0(3) . . ?
C53 N4 C60 116.3(4) . . ?
C60 N4 Lu1 125.8(3) . . ?
C4 N2 Lu1 130.3(3) . . ?
C1 N2 Lu1 122.9(3) . . ?
C1 N2 C4 105.4(4) . . ?
C39 N1 Lu1 121.5(3) . . ?
C39 N1 C36 105.7(4) . . ?
C36 N1 Lu1 130.7(3) . . ?
C21 C23 C24 111.3(4) . . ?
C21 C23 C30 107.7(4) . . ?
C24 C23 C30 106.9(4) . . ?
C36 C23 C21 106.7(4) . . ?
C36 C23 C24 112.7(4) . . ?
C36 C23 C30 111.4(4) . . ?
N6 C40 C47 125.2(4) . . ?
N6 C40 C41 117.7(4) . . ?
C41 C40 C47 117.1(4) . . ?
N3 C21 Lu1 71.9(2) . . ?
N3 C21 C23 122.8(4) . . ?
C23 C21 Lu1 112.1(3) . . ?
C20 C21 Lu1 77.3(3) . . ?
C20 C21 N3 107.4(4) . . ?
C20 C21 C23 129.6(4) . . ?
C13 C12 C5 122.1(4) . . ?
C13 C12 C17 118.3(5) . . ?
C17 C12 C5 119.5(4) . . ?
N3 C18 Lu1 73.4(2) . . ?
N3 C18 C5 124.5(4) . . ?
C5 C18 Lu1 111.7(3) . . ?
C19 C18 Lu1 77.1(3) . . ?
C19 C18 N3 106.0(4) . . ?
C19 C18 C5 129.4(4) . . ?
C18 C5 C12 105.0(4) . . ?
C18 C5 C4 107.3(4) . . ?
C18 C5 C6 112.7(4) . . ?
C4 C5 C12 110.6(4) . . ?
C4 C5 C6 112.7(4) . . ?
C6 C5 C12 108.3(4) . . ?
Lu1 C19 H19 125.1 . . ?
C18 C19 Lu1 73.8(3) . . ?
C18 C19 H19 125.1 . . ?
C18 C19 C20 108.7(4) . . ?
C20 C19 Lu1 77.0(3) . . ?
C20 C19 H19 125.1 . . ?
Lu1 C20 H20 125.2 . . ?
C21 C20 Lu1 74.5(3) . . ?
C21 C20 C19 109.0(4) . . ?
C21 C20 H20 125.2 . . ?
C19 C20 Lu1 73.7(3) . . ?
C19 C20 H20 125.2 . . ?
N5 C59 C54 120.9(4) . . ?
N5 C59 C58 122.9(4) . . ?
C58 C59 C54 116.2(4) . . ?
N3 C22 H22A 109.5 . . ?
N3 C22 H22B 109.5 . . ?
N3 C22 H22C 109.5 . . ?
H22A C22 H22B 109.5 . . ?
H22A C22 H22C 109.5 . . ?
H22B C22 H22C 109.5 . . ?
C29 C24 C23 119.4(5) . . ?
C25 C24 C23 123.5(5) . . ?
C25 C24 C29 116.9(5) . . ?
N4 C53 H53 116.2 . . ?
N4 C53 C54 127.6(4) . . ?
C54 C53 H53 116.2 . . ?
C53 C54 C59 123.5(4) . . ?
C53 C54 C55 116.7(5) . . ?
C55 C54 C59 119.0(5) . . ?
C35 C30 C23 122.0(5) . . ?
C35 C30 C31 117.2(5) . . ?
C31 C30 C23 120.8(5) . . ?
C36 C37 H37 126.6 . . ?
C36 C37 C38 106.8(5) . . ?
C38 C37 H37 126.6 . . ?
N1 C39 H39 124.8 . . ?
C38 C39 N1 110.4(5) . . ?
C38 C39 H39 124.8 . . ?
C12 C13 H13 119.8 . . ?
C12 C13 C14 120.5(5) . . ?
C14 C13 H13 119.8 . . ?
C52 C47 C40 122.5(5) . . ?
C52 C47 C48 118.3(5) . . ?
C48 C47 C40 119.2(5) . . ?
C42 C41 C40 117.9(5) . . ?
C46 C41 C40 123.2(5) . . ?
C46 C41 C42 118.7(5) . . ?
N1 C36 C23 118.3(4) . . ?
C37 C36 N1 110.0(4) . . ?
C37 C36 C23 131.6(5) . . ?
C12 C17 H17 119.3 . . ?
C16 C17 C12 121.5(5) . . ?
C16 C17 H17 119.3 . . ?
C4 C3 H3 126.4 . . ?
C4 C3 C2 107.1(5) . . ?
C2 C3 H3 126.4 . . ?
N2 C4 C5 117.3(4) . . ?
C3 C4 N2 110.0(4) . . ?
C3 C4 C5 132.6(5) . . ?
C65 C60 N4 123.7(5) . . ?
C65 C60 C61 119.0(5) . . ?
C61 C60 N4 117.2(5) . . ?
C11 C6 C5 120.0(5) . . ?
C11 C6 C7 116.2(5) . . ?
C7 C6 C5 123.8(5) . . ?
C60 C65 H65 119.6 . . ?
C60 C65 C64 120.9(6) . . ?
C64 C65 H65 119.6 . . ?
C37 C38 H38 126.5 . . ?
C39 C38 C37 107.0(5) . . ?
C39 C38 H38 126.5 . . ?
C54 C55 H55 119.1 . . ?
C56 C55 C54 121.9(5) . . ?
C56 C55 H55 119.1 . . ?
C59 C58 H58 118.8 . . ?
C57 C58 C59 122.5(5) . . ?
C57 C58 H58 118.8 . . ?
C52 C51 H51 120.3 . . ?
C52 C51 C50 119.5(6) . . ?
C50 C51 H51 120.3 . . ?
C41 C42 H42 120.7 . . ?
C41 C42 C43 118.6(6) . . ?
C43 C42 H42 120.7 . . ?
C3 C2 H2 126.5 . . ?
C1 C2 C3 107.1(5) . . ?
C1 C2 H2 126.5 . . ?
C41 C46 H46 119.3 . . ?
C41 C46 C45 121.4(6) . . ?
C45 C46 H46 119.3 . . ?
C47 C52 H52 119.5 . . ?
C51 C52 C47 121.1(6) . . ?
C51 C52 H52 119.5 . . ?
C13 C14 H14 119.7 . . ?
C15 C14 C13 120.7(5) . . ?
C15 C14 H14 119.7 . . ?
C47 C48 H48 119.8 . . ?
C49 C48 C47 120.3(6) . . ?
C49 C48 H48 119.8 . . ?
C30 C35 H35 119.4 . . ?
C30 C35 C34 121.1(6) . . ?
C34 C35 H35 119.4 . . ?
C24 C29 H29 119.5 . . ?
C28 C29 C24 121.0(6) . . ?
C28 C29 H29 119.5 . . ?
C24 C25 H25 118.6 . . ?
C24 C25 C26 122.7(6) . . ?
C26 C25 H25 118.6 . . ?
C60 C61 H61 119.5 . . ?
C60 C61 C62 121.1(6) . . ?
C62 C61 H61 119.5 . . ?
C42 C43 H43 119.4 . . ?
C44 C43 C42 121.1(6) . . ?
C44 C43 H43 119.4 . . ?
C6 C11 H11 119.9 . . ?
C6 C11 C10 120.1(6) . . ?
C10 C11 H11 119.9 . . ?
N2 C1 H1 124.8 . . ?
C2 C1 N2 110.4(5) . . ?
C2 C1 H1 124.8 . . ?
C14 C15 H15 120.5 . . ?
C14 C15 C16 119.1(5) . . ?
C16 C15 H15 120.5 . . ?
C43 C44 H44 120.0 . . ?
C45 C44 C43 120.1(6) . . ?
C45 C44 H44 120.0 . . ?
C55 C56 H56 120.5 . . ?
C55 C56 C57 118.9(5) . . ?
C57 C56 H56 120.5 . . ?
C6 C7 H7 119.2 . . ?
C8 C7 C6 121.6(6) . . ?
C8 C7 H7 119.2 . . ?
C17 C16 C15 119.9(5) . . ?
C17 C16 H16 120.1 . . ?
C15 C16 H16 120.1 . . ?
C46 C45 H45 120.0 . . ?
C44 C45 C46 120.1(6) . . ?
C44 C45 H45 120.0 . . ?
C11 C10 H10 118.9 . . ?
C9 C10 C11 122.1(7) . . ?
C9 C10 H10 118.9 . . ?
C61 C62 H62 120.9 . . ?
C63 C62 C61 118.2(6) . . ?
C63 C62 H62 120.9 . . ?
C10 C9 H9 120.6 . . ?
C8 C9 C10 118.9(7) . . ?
C8 C9 H9 120.6 . . ?
C26 C27 H27 119.6 . . ?
C26 C27 C28 120.8(6) . . ?
C28 C27 H27 119.6 . . ?
C58 C57 C56 121.4(6) . . ?
C58 C57 H57 119.3 . . ?
C56 C57 H57 119.3 . . ?
C35 C34 H34 120.1 . . ?
C33 C34 C35 119.8(6) . . ?
C33 C34 H34 120.1 . . ?
C62 C63 H63 119.5 . . ?
C64 C63 C62 121.1(6) . . ?
C64 C63 H63 119.5 . . ?
C48 C49 H49 119.9 . . ?
C50 C49 C48 120.2(6) . . ?
C50 C49 H49 119.9 . . ?
C65 C64 H64 120.2 . . ?
C63 C64 C65 119.7(6) . . ?
C63 C64 H64 120.2 . . ?
C25 C26 H26 120.5 . . ?
C27 C26 C25 118.9(6) . . ?
C27 C26 H26 120.5 . . ?
C30 C31 H31 119.4 . . ?
C30 C31 C32 121.3(6) . . ?
C32 C31 H31 119.4 . . ?
C29 C28 H28 120.2 . . ?
C27 C28 C29 119.6(6) . . ?
C27 C28 H28 120.2 . . ?
C51 C50 H50 119.7 . . ?
C49 C50 C51 120.6(6) . . ?
C49 C50 H50 119.7 . . ?
C7 C8 H8 119.5 . . ?
C9 C8 C7 121.1(7) . . ?
C9 C8 H8 119.5 . . ?
C31 C32 H32 120.4 . . ?
C33 C32 C31 119.2(6) . . ?
C33 C32 H32 120.4 . . ?
C34 C33 H33 119.3 . . ?
C32 C33 C34 121.4(6) . . ?
C32 C33 H33 119.3 . . ?

loop_
_geom_bond_atom_site_label_1
_geom_bond_atom_site_label_2
_geom_bond_distance
_geom_bond_site_symmetry_2
_geom_bond_publ_flag
Lu1 N5 2.267(4) . ?
Lu1 N3 2.687(4) . ?
Lu1 N4 2.332(4) . ?
Lu1 N2 2.239(4) . ?
Lu1 N1 2.257(4) . ?
Lu1 C21 2.771(4) . ?
Lu1 C18 2.724(4) . ?
Lu1 C19 2.764(4) . ?
Lu1 C20 2.805(4) . ?
N5 N6 1.411(5) . ?
N5 C59 1.360(6) . ?
N6 C40 1.274(6) . ?
N3 C21 1.400(6) . ?
N3 C18 1.418(5) . ?
N3 C22 1.486(5) . ?
N4 C53 1.310(6) . ?
N4 C60 1.413(6) . ?
N2 C4 1.385(6) . ?
N2 C1 1.383(6) . ?
N1 C39 1.374(6) . ?
N1 C36 1.405(6) . ?
C23 C21 1.525(6) . ?
C23 C24 1.537(6) . ?
C23 C30 1.541(7) . ?
C23 C36 1.509(7) . ?
C40 C47 1.504(7) . ?
C40 C41 1.490(6) . ?
C21 C20 1.357(6) . ?
C12 C5 1.553(6) . ?
C12 C13 1.366(7) . ?
C12 C17 1.394(7) . ?
C18 C5 1.517(7) . ?
C18 C19 1.379(6) . ?
C5 C4 1.522(6) . ?
C5 C6 1.525(7) . ?
C19 H19 0.9800 . ?
C19 C20 1.410(6) . ?
C20 H20 0.9800 . ?
C59 C54 1.429(6) . ?
C59 C58 1.420(7) . ?
C22 H22A 0.9600 . ?
C22 H22B 0.9600 . ?
C22 H22C 0.9600 . ?
C24 C29 1.397(7) . ?
C24 C25 1.378(7) . ?
C53 H53 0.9300 . ?
C53 C54 1.417(7) . ?
C54 C55 1.429(7) . ?
C30 C35 1.385(7) . ?
C30 C31 1.395(8) . ?
C37 H37 0.9300 . ?
C37 C36 1.356(6) . ?
C37 C38 1.424(8) . ?
C39 H39 0.9300 . ?
C39 C38 1.365(7) . ?
C13 H13 0.9300 . ?
C13 C14 1.396(6) . ?
C47 C52 1.374(7) . ?
C47 C48 1.404(7) . ?
C41 C42 1.412(7) . ?
C41 C46 1.385(7) . ?
C17 H17 0.9300 . ?
C17 C16 1.375(7) . ?
C3 H3 0.9300 . ?
C3 C4 1.367(6) . ?
C3 C2 1.399(7) . ?
C60 C65 1.368(7) . ?
C60 C61 1.393(7) . ?
C6 C11 1.388(8) . ?
C6 C7 1.399(7) . ?
C65 H65 0.9300 . ?
C65 C64 1.387(8) . ?
C38 H38 0.9300 . ?
C55 H55 0.9300 . ?
C55 C56 1.356(8) . ?
C58 H58 0.9300 . ?
C58 C57 1.353(7) . ?
C51 H51 0.9300 . ?
C51 C52 1.365(8) . ?
C51 C50 1.406(9) . ?
C42 H42 0.9300 . ?
C42 C43 1.414(7) . ?
C2 H2 0.9300 . ?
C2 C1 1.361(7) . ?
C46 H46 0.9300 . ?
C46 C45 1.393(7) . ?
C52 H52 0.9300 . ?
C14 H14 0.9300 . ?
C14 C15 1.377(8) . ?
C48 H48 0.9300 . ?
C48 C49 1.387(8) . ?
C35 H35 0.9300 . ?
C35 C34 1.398(8) . ?
C29 H29 0.9300 . ?
C29 C28 1.388(8) . ?
C25 H25 0.9300 . ?
C25 C26 1.390(7) . ?
C61 H61 0.9300 . ?
C61 C62 1.396(8) . ?
C43 H43 0.9300 . ?
C43 C44 1.374(9) . ?
C11 H11 0.9300 . ?
C11 C10 1.393(9) . ?
C1 H1 0.9300 . ?
C15 H15 0.9300 . ?
C15 C16 1.382(8) . ?
C44 H44 0.9300 . ?
C44 C45 1.366(9) . ?
C56 H56 0.9300 . ?
C56 C57 1.387(8) . ?
C7 H7 0.9300 . ?
C7 C8 1.383(8) . ?
C16 H16 0.9300 . ?
C45 H45 0.9300 . ?
C10 H10 0.9300 . ?
C10 C9 1.349(9) . ?
C62 H62 0.9300 . ?
C62 C63 1.388(9) . ?
C9 H9 0.9300 . ?
C9 C8 1.340(10) . ?
C27 H27 0.9300 . ?
C27 C26 1.356(9) . ?
C27 C28 1.382(9) . ?
C57 H57 0.9300 . ?
C34 H34 0.9300 . ?
C34 C33 1.357(9) . ?
C63 H63 0.9300 . ?
C63 C64 1.373(9) . ?
C49 H49 0.9300 . ?
C49 C50 1.332(9) . ?
C64 H64 0.9300 . ?
C26 H26 0.9300 . ?
C31 H31 0.9300 . ?
C31 C32 1.405(8) . ?
C28 H28 0.9300 . ?
C50 H50 0.9300 . ?
C8 H8 0.9300 . ?
C32 H32 0.9300 . ?
C32 C33 1.352(9) . ?
C33 H33 0.9300 . ?

loop_
_geom_torsion_atom_site_label_1
_geom_torsion_atom_site_label_2
_geom_torsion_atom_site_label_3
_geom_torsion_atom_site_label_4
_geom_torsion
_geom_torsion_site_symmetry_1
_geom_torsion_site_symmetry_2
_geom_torsion_site_symmetry_3
_geom_torsion_site_symmetry_4
_geom_torsion_publ_flag
Lu1 N5 N6 C40 -87.4(4) . . . . ?
Lu1 N5 C59 C54 41.9(5) . . . . ?
Lu1 N5 C59 C58 -141.3(4) . . . . ?
Lu1 N3 C21 C23 -105.1(4) . . . . ?
Lu1 N3 C21 C20 69.8(3) . . . . ?
Lu1 N3 C18 C5 105.3(4) . . . . ?
Lu1 N3 C18 C19 -70.8(3) . . . . ?
Lu1 N4 C53 C54 -25.8(6) . . . . ?
Lu1 N4 C60 C65 -115.7(5) . . . . ?
Lu1 N4 C60 C61 62.8(6) . . . . ?
Lu1 N2 C4 C5 16.2(6) . . . . ?
Lu1 N2 C4 C3 -167.7(3) . . . . ?
Lu1 N2 C1 C2 168.6(3) . . . . ?
Lu1 N1 C39 C38 -166.8(4) . . . . ?
Lu1 N1 C36 C23 -13.9(6) . . . . ?
Lu1 N1 C36 C37 164.8(4) . . . . ?
Lu1 C21 C20 C19 66.2(3) . . . . ?
Lu1 C18 C5 C12 -88.8(3) . . . . ?
Lu1 C18 C5 C4 28.9(4) . . . . ?
Lu1 C18 C5 C6 153.6(3) . . . . ?
Lu1 C18 C19 C20 -69.8(3) . . . . ?
Lu1 C19 C20 C21 -66.8(3) . . . . ?
N5 N6 C40 C47 -7.6(7) . . . . ?
N5 N6 C40 C41 174.1(4) . . . . ?
N5 C59 C54 C53 10.8(7) . . . . ?
N5 C59 C54 C55 -179.8(4) . . . . ?
N5 C59 C58 C57 178.4(5) . . . . ?
N6 N5 C59 C54 -169.2(4) . . . . ?
N6 N5 C59 C58 7.6(6) . . . . ?
N6 C40 C47 C52 129.7(6) . . . . ?
N6 C40 C47 C48 -50.8(7) . . . . ?
N6 C40 C41 C42 -18.0(7) . . . . ?
N6 C40 C41 C46 158.2(5) . . . . ?
N3 C21 C20 Lu1 -66.1(3) . . . . ?
N3 C21 C20 C19 0.1(5) . . . . ?
N3 C18 C5 C12 -173.0(4) . . . . ?
N3 C18 C5 C4 -55.3(5) . . . . ?
N3 C18 C5 C6 69.3(6) . . . . ?
N3 C18 C19 Lu1 68.2(3) . . . . ?
N3 C18 C19 C20 -1.5(5) . . . . ?
N4 C53 C54 C59 -19.4(8) . . . . ?
N4 C53 C54 C55 171.0(5) . . . . ?
N4 C60 C65 C64 179.7(5) . . . . ?
N4 C60 C61 C62 -180.0(5) . . . . ?
N1 C39 C38 C37 1.0(7) . . . . ?
C23 C21 C20 Lu1 108.3(5) . . . . ?
C23 C21 C20 C19 174.6(4) . . . . ?
C23 C24 C29 C28 178.2(5) . . . . ?
C23 C24 C25 C26 -178.0(5) . . . . ?
C23 C30 C35 C34 -177.4(5) . . . . ?
C23 C30 C31 C32 178.5(6) . . . . ?
C40 C47 C52 C51 178.8(5) . . . . ?
C40 C47 C48 C49 -178.3(5) . . . . ?
C40 C41 C42 C43 177.0(5) . . . . ?
C40 C41 C46 C45 -175.3(5) . . . . ?
C21 N3 C18 Lu1 72.4(3) . . . . ?
C21 N3 C18 C5 177.7(4) . . . . ?
C21 N3 C18 C19 1.6(5) . . . . ?
C21 C23 C24 C29 -176.0(5) . . . . ?
C21 C23 C24 C25 -0.1(7) . . . . ?
C21 C23 C30 C35 -106.2(5) . . . . ?
C21 C23 C30 C31 75.3(6) . . . . ?
C21 C23 C36 N1 28.8(5) . . . . ?
C21 C23 C36 C37 -149.5(5) . . . . ?
C12 C5 C4 N2 84.0(5) . . . . ?
C12 C5 C4 C3 -91.0(6) . . . . ?
C12 C5 C6 C11 61.1(6) . . . . ?
C12 C5 C6 C7 -115.0(5) . . . . ?
C12 C13 C14 C15 -0.4(8) . . . . ?
C12 C17 C16 C15 2.1(9) . . . . ?
C18 N3 C21 Lu1 -70.9(3) . . . . ?
C18 N3 C21 C23 -176.0(4) . . . . ?
C18 N3 C21 C20 -1.1(5) . . . . ?
C18 C5 C4 N2 -30.0(5) . . . . ?
C18 C5 C4 C3 155.0(5) . . . . ?
C18 C5 C6 C11 176.9(4) . . . . ?
C18 C5 C6 C7 0.7(7) . . . . ?
C18 C19 C20 Lu1 67.7(3) . . . . ?
C18 C19 C20 C21 0.9(5) . . . . ?
C5 C12 C13 C14 -174.1(5) . . . . ?
C5 C12 C17 C16 173.3(5) . . . . ?
C5 C18 C19 Lu1 -107.6(5) . . . . ?
C5 C18 C19 C20 -177.3(4) . . . . ?
C5 C6 C11 C10 -178.4(5) . . . . ?
C5 C6 C7 C8 179.0(5) . . . . ?
C19 C18 C5 C12 2.1(6) . . . . ?
C19 C18 C5 C4 119.8(5) . . . . ?
C19 C18 C5 C6 -115.6(5) . . . . ?
C59 N5 N6 C40 125.6(4) . . . . ?
C59 C54 C55 C56 0.0(8) . . . . ?
C59 C58 C57 C56 2.8(9) . . . . ?
C22 N3 C21 Lu1 110.2(4) . . . . ?
C22 N3 C21 C23 5.1(7) . . . . ?
C22 N3 C21 C20 -180.0(4) . . . . ?
C22 N3 C18 Lu1 -108.6(4) . . . . ?
C22 N3 C18 C5 -3.4(7) . . . . ?
C22 N3 C18 C19 -179.4(4) . . . . ?
C24 C23 C21 Lu1 -152.3(3) . . . . ?
C24 C23 C21 N3 -70.2(6) . . . . ?
C24 C23 C21 C20 116.1(5) . . . . ?
C24 C23 C30 C35 134.1(5) . . . . ?
C24 C23 C30 C31 -44.4(6) . . . . ?
C24 C23 C36 N1 151.3(4) . . . . ?
C24 C23 C36 C37 -27.0(8) . . . . ?
C24 C29 C28 C27 -1.7(10) . . . . ?
C24 C25 C26 C27 1.6(9) . . . . ?
C53 N4 C60 C65 48.1(7) . . . . ?
C53 N4 C60 C61 -133.4(5) . . . . ?
C53 C54 C55 C56 170.1(5) . . . . ?
C54 C59 C58 C57 -4.7(7) . . . . ?
C54 C55 C56 C57 -2.0(8) . . . . ?
C30 C23 C21 Lu1 90.9(4) . . . . ?
C30 C23 C21 N3 172.9(4) . . . . ?
C30 C23 C21 C20 -0.8(7) . . . . ?
C30 C23 C24 C29 -58.7(6) . . . . ?
C30 C23 C24 C25 117.2(5) . . . . ?
C30 C23 C36 N1 -88.5(5) . . . . ?
C30 C23 C36 C37 93.1(6) . . . . ?
C30 C35 C34 C33 -2.2(10) . . . . ?
C30 C31 C32 C33 0.2(11) . . . . ?
C39 N1 C36 C23 -177.4(4) . . . . ?
C39 N1 C36 C37 1.3(6) . . . . ?
C13 C12 C5 C18 100.3(5) . . . . ?
C13 C12 C5 C4 -15.2(6) . . . . ?
C13 C12 C5 C6 -139.1(5) . . . . ?
C13 C12 C17 C16 -4.1(8) . . . . ?
C13 C14 C15 C16 -1.6(9) . . . . ?
C47 C40 C41 C42 163.5(5) . . . . ?
C47 C40 C41 C46 -20.3(7) . . . . ?
C47 C48 C49 C50 -1.6(10) . . . . ?
C41 C40 C47 C52 -52.0(7) . . . . ?
C41 C40 C47 C48 127.5(5) . . . . ?
C41 C42 C43 C44 -1.6(9) . . . . ?
C41 C46 C45 C44 -1.4(10) . . . . ?
C36 N1 C39 C38 -1.5(6) . . . . ?
C36 C23 C21 Lu1 -28.9(4) . . . . ?
C36 C23 C21 N3 53.2(5) . . . . ?
C36 C23 C21 C20 -120.5(5) . . . . ?
C36 C23 C24 C29 64.1(6) . . . . ?
C36 C23 C24 C25 -120.0(5) . . . . ?
C36 C23 C30 C35 10.6(7) . . . . ?
C36 C23 C30 C31 -167.9(5) . . . . ?
C36 C37 C38 C39 -0.2(7) . . . . ?
C17 C12 C5 C18 -77.0(5) . . . . ?
C17 C12 C5 C4 167.5(4) . . . . ?
C17 C12 C5 C6 43.6(6) . . . . ?
C17 C12 C13 C14 3.2(8) . . . . ?
C3 C2 C1 N2 -0.3(6) . . . . ?
C4 N2 C1 C2 1.0(5) . . . . ?
C4 C5 C6 C11 -61.5(6) . . . . ?
C4 C5 C6 C7 122.4(5) . . . . ?
C4 C3 C2 C1 -0.6(6) . . . . ?
C60 N4 C53 C54 168.8(5) . . . . ?
C60 C65 C64 C63 0.4(9) . . . . ?
C60 C61 C62 C63 0.0(9) . . . . ?
C6 C5 C4 N2 -154.7(4) . . . . ?
C6 C5 C4 C3 30.3(7) . . . . ?
C6 C11 C10 C9 0.3(10) . . . . ?
C6 C7 C8 C9 -1.8(9) . . . . ?
C65 C60 C61 C62 -1.4(8) . . . . ?
C38 C37 C36 N1 -0.7(6) . . . . ?
C38 C37 C36 C23 177.8(5) . . . . ?
C55 C56 C57 C58 0.7(9) . . . . ?
C58 C59 C54 C53 -166.2(5) . . . . ?
C58 C59 C54 C55 3.2(7) . . . . ?
C42 C41 C46 C45 0.9(8) . . . . ?
C42 C43 C44 C45 1.2(10) . . . . ?
C2 C3 C4 N2 1.3(6) . . . . ?
C2 C3 C4 C5 176.5(5) . . . . ?
C46 C41 C42 C43 0.6(8) . . . . ?
C52 C47 C48 C49 1.2(8) . . . . ?
C52 C51 C50 C49 -1.1(10) . . . . ?
C14 C15 C16 C17 0.8(9) . . . . ?
C48 C47 C52 C51 -0.8(9) . . . . ?
C48 C49 C50 C51 1.5(10) . . . . ?
C35 C30 C31 C32 -0.1(9) . . . . ?
C35 C34 C33 C32 2.3(11) . . . . ?
C29 C24 C25 C26 -2.0(8) . . . . ?
C25 C24 C29 C28 2.1(8) . . . . ?
C61 C60 C65 C64 1.3(8) . . . . ?
C61 C62 C63 C64 1.6(10) . . . . ?
C43 C44 C45 C46 0.3(10) . . . . ?
C11 C6 C7 C8 2.7(8) . . . . ?
C11 C10 C9 C8 0.7(11) . . . . ?
C1 N2 C4 C5 -177.5(4) . . . . ?
C1 N2 C4 C3 -1.4(5) . . . . ?
C7 C6 C11 C10 -2.0(8) . . . . ?
C10 C9 C8 C7 0.0(10) . . . . ?
C62 C63 C64 C65 -1.8(10) . . . . ?
C26 C27 C28 C29 1.1(11) . . . . ?
C31 C30 C35 C34 1.1(8) . . . . ?
C31 C32 C33 C34 -1.3(12) . . . . ?
C28 C27 C26 C25 -1.0(10) . . . . ?
C50 C51 C52 C47 0.7(9) . . . . ?

loop_
_smtbx_masks_void_nr
_smtbx_masks_void_average_x
_smtbx_masks_void_average_y
_smtbx_masks_void_average_z
_smtbx_masks_void_volume
_smtbx_masks_void_count_electrons
_smtbx_masks_void_content
1 -0.820 0.000 0.500 1327.8 173.4 ?
2 -0.402 0.500 0.000 1327.8 173.4 ?
